data_4328010
loop_
_publ_author_name
'Thomas Z\"oller'
'Christina Dietz'
'Ljuba Iovkova-Berends'
'Olga Karsten'
'Gerrit Bradtm\"oller'
'Ann-Kristin Wiegand'
'Yu Wang'
'Viatcheslav Jouikov'
'Klaus Jurkschat'

_publ_contact_author_address
;
    Lehrstuhl f\"ur Anorganische Chemie II
    Technische Universi\"at Dortmund
    44221 Dortmund
    Deutschland
;
_publ_contact_author_email klaus.jurkschat@tu-dortmund.de
_publ_contact_author_name 'Klaus Jurkschat'
_publ_section_title
;
 Novel Stannatranes of the Type N(CH2CMe2O)3SnX (X = OR, SR, OC(O)R,
 SP(S)Ph2, Halogen). Synthesis, Molecular Structures, and Electrochemical
 Properties
;
_journal_name_full 'Inorganic Chemistry'
_journal_page_first 1041
_journal_page_last 1056
_journal_paper_doi 10.1021/ic202179e
_journal_volume 51
_journal_year 2012
_chemical_formula_moiety 'C30 H38 N O4 P Sn'
_chemical_formula_sum 'C30 H38 N O4 P Sn'
_chemical_formula_weight 626.27
_chemical_name_systematic
;
1-(4-Diphenylphosphinophenolato)-(2,8,9-trioxa-5-aza-3,3,7,7,10,10-hexamethyl-
stannatricyclo[3.3.3.01.5]undecane
;
_space_group_IT_number 14
_symmetry_cell_setting monoclinic
_symmetry_space_group_name_Hall '-P 2ybc'
_symmetry_space_group_name_H-M 'P 1 21/c 1'
_atom_sites_solution_hydrogens geom
_atom_sites_solution_primary direct
_atom_sites_solution_secondary difmap
_audit_creation_method SHELXL-97
_cell_angle_alpha 90.00
_cell_angle_beta 104.335(7)
_cell_angle_gamma 90.00
_cell_formula_units_Z 4
_cell_length_a 14.3731(11)
_cell_length_b 12.6262(7)
_cell_length_c 16.0139(9)
_cell_measurement_reflns_used 4782
_cell_measurement_temperature 173(2)
_cell_measurement_theta_max 29.0657
_cell_measurement_theta_min 2.1893
_cell_volume 2815.7(3)
_computing_cell_refinement 'CrysAlisPro, Oxford Diffraction Ltd., Version 1.171.33.55''
_computing_data_collection 'CrysAlisPro, Oxford Diffraction Ltd., Version 1.171.33.55''
_computing_data_reduction 'CrysAlisPro, Oxford Diffraction Ltd., Version 1.171.33.55''
_computing_molecular_graphics 'SHELXP-97 (Sheldrick, 1997)'
_computing_publication_material 'enCIFer Version 1.3'
_computing_structure_refinement 'SHELXL-97 (Sheldrick, 1997)'
_computing_structure_solution 'SHELXS-97 (Sheldrick, 1990)'
_diffrn_ambient_temperature 173(2)
_diffrn_measured_fraction_theta_full 0.999
_diffrn_measured_fraction_theta_max 0.999
_diffrn_measurement_device 'Xcalibur2 CCD Diffractometer'
_diffrn_measurement_method '\w und \y scan'
_diffrn_radiation_monochromator graphite
_diffrn_radiation_source 'fine-focus sealed tube'
_diffrn_radiation_type MoK\a
_diffrn_radiation_wavelength 0.71073
_diffrn_reflns_av_R_equivalents 0.0624
_diffrn_reflns_av_sigmaI/netI 0.1293
_diffrn_reflns_limit_h_max 17
_diffrn_reflns_limit_h_min -17
_diffrn_reflns_limit_k_max 15
_diffrn_reflns_limit_k_min -15
_diffrn_reflns_limit_l_max 19
_diffrn_reflns_limit_l_min -19
_diffrn_reflns_number 14122
_diffrn_reflns_theta_full 25.50
_diffrn_reflns_theta_max 25.50
_diffrn_reflns_theta_min 2.35
_exptl_absorpt_coefficient_mu 1.000
_exptl_absorpt_correction_T_max 1.00000
_exptl_absorpt_correction_T_min 0.91833
_exptl_absorpt_correction_type multi-scan
_exptl_absorpt_process_details
;
CrysAlisPro, Oxford Diffraction Ltd.,
Version 1.171.33.55 (release 05-01-2010 CrysAlis171 .NET)
(compiled Jan  5 2010,16:28:46)
empirical absorption correction using spherical harmonics,
 implemented in SCALE3 ABSPACK scaling algorithm.
;
_exptl_crystal_colour colourless
_exptl_crystal_density_diffrn 1.477
_exptl_crystal_description plate
_exptl_crystal_F_000 1288
_exptl_crystal_size_max 0.38
_exptl_crystal_size_mid 0.19
_exptl_crystal_size_min 0.04
_refine_diff_density_max 0.542
_refine_diff_density_min -0.526
_refine_diff_density_rms 0.086
_refine_ls_extinction_method none
_refine_ls_goodness_of_fit_ref 0.724
_refine_ls_hydrogen_treatment constr
_refine_ls_matrix_type full
_refine_ls_number_parameters 334
_refine_ls_number_reflns 5250
_refine_ls_number_restraints 0
_refine_ls_restrained_S_all 0.724
_refine_ls_R_factor_all 0.0725
_refine_ls_R_factor_gt 0.0329
_refine_ls_shift/su_max 0.001
_refine_ls_shift/su_mean 0.000
_refine_ls_structure_factor_coef Fsqd
_refine_ls_weighting_details 'calc w=1/[\s^2^(Fo^2^)+(0.0109P)^2^+0.0000P] where P=(Fo^2^+2Fc^2^)/3'
_refine_ls_weighting_scheme calc
_refine_ls_wR_factor_gt 0.0448
_refine_ls_wR_factor_ref 0.0477
_reflns_number_gt 3118
_reflns_number_total 5250
_reflns_threshold_expression >2sigma(I)
_cod_data_source_file ic202179e_si_001_06.cif
_cod_data_source_block 1562
_cod_database_code 4328010

loop_
_symmetry_equiv_pos_as_xyz
'x, y, z'
'-x, y+1/2, -z+1/2'
'-x, -y, -z'
'x, -y-1/2, z-1/2'

loop_
_atom_site_label
_atom_site_type_symbol
_atom_site_fract_x
_atom_site_fract_y
_atom_site_fract_z
_atom_site_U_iso_or_equiv
_atom_site_adp_type
_atom_site_occupancy
_atom_site_symmetry_multiplicity
_atom_site_calc_flag
_atom_site_refinement_flags
Sn1 Sn 0.430262(19) 0.72067(2) 0.165628(15) 0.01891(7) Uani 1 1 d .
O1 O 0.35659(17) 0.67797(16) 0.24952(13) 0.0250(6) Uani 1 1 d .
N1 N 0.4539(2) 0.8694(2) 0.24555(17) 0.0187(7) Uani 1 1 d .
P1 P 0.11555(7) 0.31238(7) -0.10498(6) 0.0244(3) Uani 1 1 d .
O2 O 0.57091(15) 0.71210(19) 0.20385(13) 0.0237(6) Uani 1 1 d .
O3 O 0.36637(17) 0.81997(17) 0.07465(13) 0.0257(6) Uani 1 1 d .
O4 O 0.42756(17) 0.59339(17) 0.09189(14) 0.0222(6) Uani 1 1 d .
C11 C 0.3778(3) 0.7384(3) 0.3282(2) 0.0257(10) Uani 1 1 d .
C12 C 0.3975(3) 0.8553(3) 0.3112(2) 0.0242(10) Uani 1 1 d .
H12A H 0.3367 0.8921 0.2919 0.029 Uiso 1 1 calc R
H12B H 0.4321 0.8877 0.3648 0.029 Uiso 1 1 calc R
C13 C 0.2885(2) 0.7360(3) 0.36277(19) 0.0327(10) Uani 1 1 d .
H13A H 0.2361 0.7688 0.3219 0.049 Uiso 1 1 calc R
H13B H 0.3006 0.7738 0.4164 0.049 Uiso 1 1 calc R
H13C H 0.2722 0.6639 0.3718 0.049 Uiso 1 1 calc R
C14 C 0.4618(2) 0.6877(3) 0.3925(2) 0.0292(10) Uani 1 1 d .
H14A H 0.4470 0.6150 0.4011 0.044 Uiso 1 1 calc R
H14B H 0.4732 0.7249 0.4464 0.044 Uiso 1 1 calc R
H14C H 0.5182 0.6912 0.3707 0.044 Uiso 1 1 calc R
C21 C 0.6173(3) 0.8102(3) 0.2319(2) 0.0235(10) Uani 1 1 d .
C22 C 0.5590(3) 0.8753(3) 0.2818(2) 0.0248(9) Uani 1 1 d .
H22A H 0.5737 0.8507 0.3410 0.030 Uiso 1 1 calc R
H22B H 0.5788 0.9488 0.2825 0.030 Uiso 1 1 calc R
C23 C 0.7146(2) 0.7849(3) 0.2921(2) 0.0336(9) Uani 1 1 d .
H23A H 0.7054 0.7471 0.3414 0.050 Uiso 1 1 calc R
H23B H 0.7485 0.8496 0.3105 0.050 Uiso 1 1 calc R
H23C H 0.7511 0.7421 0.2622 0.050 Uiso 1 1 calc R
C24 C 0.6307(3) 0.8708(3) 0.1536(2) 0.0320(10) Uani 1 1 d .
H24A H 0.5690 0.8869 0.1163 0.048 Uiso 1 1 calc R
H24B H 0.6667 0.8283 0.1230 0.048 Uiso 1 1 calc R
H24C H 0.6647 0.9354 0.1720 0.048 Uiso 1 1 calc R
C31 C 0.3358(3) 0.9173(3) 0.1063(2) 0.0261(10) Uani 1 1 d .
C32 C 0.4142(3) 0.9563(2) 0.1836(2) 0.0254(10) Uani 1 1 d .
H32A H 0.4659 0.9877 0.1629 0.030 Uiso 1 1 calc R
H32B H 0.3877 1.0110 0.2135 0.030 Uiso 1 1 calc R
C33 C 0.3260(3) 0.9996(3) 0.0349(2) 0.0387(12) Uani 1 1 d .
H33A H 0.3876 1.0115 0.0233 0.058 Uiso 1 1 calc R
H33B H 0.3026 1.0648 0.0529 0.058 Uiso 1 1 calc R
H33C H 0.2818 0.9744 -0.0164 0.058 Uiso 1 1 calc R
C34 C 0.2388(3) 0.9001(3) 0.1258(2) 0.0364(11) Uani 1 1 d .
H34A H 0.2451 0.8489 0.1713 0.055 Uiso 1 1 calc R
H34B H 0.1938 0.8746 0.0751 0.055 Uiso 1 1 calc R
H34C H 0.2161 0.9658 0.1435 0.055 Uiso 1 1 calc R
C41 C 0.3527(3) 0.5359(3) 0.0480(2) 0.0175(9) Uani 1 1 d .
C42 C 0.3685(3) 0.4659(3) -0.0140(2) 0.0210(9) Uani 1 1 d .
H42A H 0.4286 0.4628 -0.0258 0.025 Uiso 1 1 calc R
C43 C 0.2963(3) 0.4015(3) -0.0576(2) 0.0225(9) Uani 1 1 d .
H43A H 0.3082 0.3563 -0.0997 0.027 Uiso 1 1 calc R
C44 C 0.2060(3) 0.4013(3) -0.0413(2) 0.0196(9) Uani 1 1 d .
C45 C 0.1919(3) 0.4701(3) 0.0213(2) 0.0256(10) Uani 1 1 d .
H45A H 0.1326 0.4711 0.0348 0.031 Uiso 1 1 calc R
C46 C 0.2631(3) 0.5377(3) 0.0645(2) 0.0246(10) Uani 1 1 d .
H46A H 0.2505 0.5847 0.1051 0.029 Uiso 1 1 calc R
C51 C 0.0557(2) 0.2615(3) -0.0252(2) 0.0229(10) Uani 1 1 d .
C52 C 0.0763(3) 0.1586(3) 0.0017(2) 0.0348(11) Uani 1 1 d .
H52A H 0.1179 0.1188 -0.0220 0.042 Uiso 1 1 calc R
C53 C 0.0360(3) 0.1134(3) 0.0633(3) 0.0464(13) Uani 1 1 d .
H53A H 0.0519 0.0444 0.0815 0.056 Uiso 1 1 calc R
C54 C -0.0271(3) 0.1693(4) 0.0976(2) 0.0441(12) Uani 1 1 d .
H54A H -0.0539 0.1388 0.1391 0.053 Uiso 1 1 calc R
C55 C -0.0506(3) 0.2716(4) 0.0699(2) 0.0380(10) Uani 1 1 d .
H55A H -0.0948 0.3098 0.0915 0.046 Uiso 1 1 calc R
C56 C -0.0084(3) 0.3171(3) 0.0099(2) 0.0334(11) Uani 1 1 d .
H56A H -0.0234 0.3867 -0.0073 0.040 Uiso 1 1 calc R
C61 C 0.0285(3) 0.4077(3) -0.1657(2) 0.0217(9) Uani 1 1 d .
C62 C -0.0692(3) 0.3906(3) -0.1856(2) 0.0264(10) Uani 1 1 d .
H62A H -0.0933 0.3308 -0.1643 0.032 Uiso 1 1 calc R
C63 C -0.1320(3) 0.4611(3) -0.2369(2) 0.0322(10) Uani 1 1 d .
H63A H -0.1978 0.4494 -0.2480 0.039 Uiso 1 1 calc R
C64 C -0.0984(3) 0.5480(3) -0.2716(2) 0.0336(11) Uani 1 1 d .
H64A H -0.1409 0.5953 -0.3059 0.040 Uiso 1 1 calc R
C65 C -0.0012(3) 0.5642(3) -0.2547(2) 0.0362(11) Uani 1 1 d .
H65A H 0.0226 0.6219 -0.2790 0.043 Uiso 1 1 calc R
C66 C 0.0620(3) 0.4949(3) -0.2016(2) 0.0318(10) Uani 1 1 d .
H66A H 0.1277 0.5074 -0.1901 0.038 Uiso 1 1 calc R

loop_
_atom_site_aniso_label
_atom_site_aniso_U_11
_atom_site_aniso_U_22
_atom_site_aniso_U_33
_atom_site_aniso_U_23
_atom_site_aniso_U_13
_atom_site_aniso_U_12
Sn1 0.02622(14) 0.01594(12) 0.01581(12) -0.00370(16) 0.00756(10) -0.00394(17)
O1 0.0387(17) 0.0207(14) 0.0185(13) -0.0073(12) 0.0127(13) -0.0096(13)
N1 0.025(2) 0.0167(17) 0.0146(16) -0.0050(14) 0.0050(15) -0.0053(15)
P1 0.0248(6) 0.0225(6) 0.0260(5) -0.0045(5) 0.0064(5) -0.0024(5)
O2 0.0264(15) 0.0144(13) 0.0313(13) -0.0055(13) 0.0090(11) -0.0054(13)
O3 0.0384(18) 0.0194(15) 0.0182(13) -0.0007(12) 0.0049(13) 0.0064(13)
O4 0.0240(16) 0.0188(14) 0.0243(14) -0.0096(12) 0.0069(13) -0.0077(12)
C11 0.036(2) 0.028(3) 0.0160(18) -0.0083(18) 0.0110(18) -0.001(2)
C12 0.033(3) 0.022(2) 0.019(2) -0.0090(19) 0.0097(19) 0.002(2)
C13 0.036(2) 0.040(3) 0.027(2) 0.001(2) 0.0155(19) -0.005(2)
C14 0.036(3) 0.028(3) 0.023(2) -0.0017(18) 0.0074(19) -0.0016(19)
C21 0.026(2) 0.020(2) 0.027(2) -0.0032(18) 0.0108(19) -0.0060(18)
C22 0.032(3) 0.023(2) 0.017(2) -0.0027(18) 0.0013(19) -0.008(2)
C23 0.034(2) 0.031(2) 0.035(2) -0.001(2) 0.0065(19) -0.004(2)
C24 0.040(3) 0.026(2) 0.032(2) -0.002(2) 0.013(2) -0.007(2)
C31 0.040(3) 0.020(2) 0.018(2) 0.0030(19) 0.006(2) 0.003(2)
C32 0.034(3) 0.0130(19) 0.030(2) 0.0023(19) 0.011(2) -0.002(2)
C33 0.059(3) 0.030(3) 0.025(2) 0.002(2) 0.007(2) 0.012(2)
C34 0.034(3) 0.042(3) 0.029(2) -0.004(2) 0.001(2) 0.007(2)
C41 0.025(2) 0.013(2) 0.013(2) 0.0022(17) 0.0018(18) 0.0024(19)
C42 0.022(2) 0.019(2) 0.025(2) -0.0022(18) 0.0127(19) -0.0034(19)
C43 0.030(3) 0.020(2) 0.018(2) -0.0083(18) 0.0070(19) -0.0014(19)
C44 0.025(2) 0.014(2) 0.020(2) -0.0011(18) 0.0064(19) 0.0003(19)
C45 0.018(2) 0.029(2) 0.030(2) -0.003(2) 0.007(2) 0.006(2)
C46 0.031(3) 0.022(2) 0.022(2) -0.0085(18) 0.008(2) 0.004(2)
C51 0.022(2) 0.020(2) 0.026(2) 0.0001(18) 0.0045(17) -0.0023(19)
C52 0.027(3) 0.034(3) 0.042(3) 0.000(2) 0.005(2) 0.005(2)
C53 0.059(4) 0.032(3) 0.050(3) 0.015(2) 0.016(3) 0.001(3)
C54 0.055(3) 0.047(3) 0.033(3) 0.008(2) 0.016(2) -0.003(3)
C55 0.047(3) 0.043(3) 0.028(2) -0.006(3) 0.018(2) 0.002(3)
C56 0.043(3) 0.025(2) 0.036(2) 0.000(2) 0.018(2) -0.001(2)
C61 0.025(2) 0.020(2) 0.019(2) -0.0055(18) 0.0033(19) -0.0012(19)
C62 0.028(3) 0.029(2) 0.024(2) 0.001(2) 0.010(2) -0.002(2)
C63 0.029(3) 0.040(3) 0.028(2) -0.004(2) 0.008(2) 0.007(2)
C64 0.043(3) 0.032(3) 0.024(2) 0.002(2) 0.006(2) 0.011(2)
C65 0.042(3) 0.026(3) 0.038(3) 0.009(2) 0.004(2) -0.004(2)
C66 0.029(3) 0.035(3) 0.030(2) -0.003(2) 0.006(2) -0.002(2)

loop_
_atom_type_symbol
_atom_type_description
_atom_type_scat_dispersion_real
_atom_type_scat_dispersion_imag
_atom_type_scat_source
C C 0.0033 0.0016 'International Tables Vol C Tables 4.2.6.8 and 6.1.1.4'
H H 0.0000 0.0000 'International Tables Vol C Tables 4.2.6.8 and 6.1.1.4'
N N 0.0061 0.0033 'International Tables Vol C Tables 4.2.6.8 and 6.1.1.4'
O O 0.0106 0.0060 'International Tables Vol C Tables 4.2.6.8 and 6.1.1.4'
P P 0.1023 0.0942 'International Tables Vol C Tables 4.2.6.8 and 6.1.1.4'
Sn Sn -0.6537 1.4246 'International Tables Vol C Tables 4.2.6.8 and 6.1.1.4'

loop_
_geom_angle_atom_site_label_1
_geom_angle_atom_site_label_2
_geom_angle_atom_site_label_3
_geom_angle
O2 Sn1 O3 121.40(10)
O2 Sn1 O1 117.09(9)
O3 Sn1 O1 116.46(10)
O2 Sn1 O4 90.45(10)
O3 Sn1 O4 97.95(9)
O1 Sn1 O4 104.34(9)
O2 Sn1 N1 82.52(10)
O3 Sn1 N1 82.33(10)
O1 Sn1 N1 82.66(9)
O4 Sn1 N1 171.84(10)
C11 O1 Sn1 114.61(19)
C22 N1 C12 114.2(3)
C22 N1 C32 114.1(3)
C12 N1 C32 111.8(3)
C22 N1 Sn1 105.16(19)
C12 N1 Sn1 105.66(18)
C32 N1 Sn1 104.84(18)
C51 P1 C44 102.65(15)
C51 P1 C61 102.98(17)
C44 P1 C61 101.02(16)
C21 O2 Sn1 114.5(2)
C31 O3 Sn1 114.25(19)
C41 O4 Sn1 130.0(2)
O1 C11 C13 107.1(3)
O1 C11 C14 109.3(3)
C13 C11 C14 110.2(3)
O1 C11 C12 111.2(3)
C13 C11 C12 107.0(3)
C14 C11 C12 112.0(3)
N1 C12 C11 113.3(3)
N1 C12 H12A 108.9
C11 C12 H12A 108.9
N1 C12 H12B 108.9
C11 C12 H12B 108.9
H12A C12 H12B 107.7
C11 C13 H13A 109.5
C11 C13 H13B 109.5
H13A C13 H13B 109.5
C11 C13 H13C 109.5
H13A C13 H13C 109.5
H13B C13 H13C 109.5
C11 C14 H14A 109.5
C11 C14 H14B 109.5
H14A C14 H14B 109.5
C11 C14 H14C 109.5
H14A C14 H14C 109.5
H14B C14 H14C 109.5
O2 C21 C24 108.7(3)
O2 C21 C23 107.6(3)
C24 C21 C23 110.1(3)
O2 C21 C22 110.9(3)
C24 C21 C22 110.9(3)
C23 C21 C22 108.5(3)
N1 C22 C21 113.9(3)
N1 C22 H22A 108.8
C21 C22 H22A 108.8
N1 C22 H22B 108.8
C21 C22 H22B 108.8
H22A C22 H22B 107.7
C21 C23 H23A 109.5
C21 C23 H23B 109.5
H23A C23 H23B 109.5
C21 C23 H23C 109.5
H23A C23 H23C 109.5
H23B C23 H23C 109.5
C21 C24 H24A 109.5
C21 C24 H24B 109.5
H24A C24 H24B 109.5
C21 C24 H24C 109.5
H24A C24 H24C 109.5
H24B C24 H24C 109.5
O3 C31 C34 109.1(3)
O3 C31 C33 107.3(3)
C34 C31 C33 109.5(3)
O3 C31 C32 109.3(3)
C34 C31 C32 114.1(3)
C33 C31 C32 107.3(3)
N1 C32 C31 112.5(3)
N1 C32 H32A 109.1
C31 C32 H32A 109.1
N1 C32 H32B 109.1
C31 C32 H32B 109.1
H32A C32 H32B 107.8
C31 C33 H33A 109.5
C31 C33 H33B 109.5
H33A C33 H33B 109.5
C31 C33 H33C 109.5
H33A C33 H33C 109.5
H33B C33 H33C 109.5
C31 C34 H34A 109.5
C31 C34 H34B 109.5
H34A C34 H34B 109.5
C31 C34 H34C 109.5
H34A C34 H34C 109.5
H34B C34 H34C 109.5
O4 C41 C46 123.8(3)
O4 C41 C42 117.8(3)
C46 C41 C42 118.2(3)
C43 C42 C41 120.5(3)
C43 C42 H42A 119.8
C41 C42 H42A 119.8
C42 C43 C44 122.1(3)
C42 C43 H43A 118.9
C44 C43 H43A 118.9
C45 C44 C43 116.7(3)
C45 C44 P1 125.5(3)
C43 C44 P1 117.8(3)
C46 C45 C44 122.0(3)
C46 C45 H45A 119.0
C44 C45 H45A 119.0
C41 C46 C45 120.5(3)
C41 C46 H46A 119.8
C45 C46 H46A 119.8
C52 C51 C56 117.8(3)
C52 C51 P1 116.6(3)
C56 C51 P1 125.6(3)
C51 C52 C53 121.0(4)
C51 C52 H52A 119.5
C53 C52 H52A 119.5
C54 C53 C52 120.7(4)
C54 C53 H53A 119.7
C52 C53 H53A 119.7
C53 C54 C55 119.2(4)
C53 C54 H54A 120.4
C55 C54 H54A 120.4
C54 C55 C56 119.8(4)
C54 C55 H55A 120.1
C56 C55 H55A 120.1
C51 C56 C55 121.5(4)
C51 C56 H56A 119.2
C55 C56 H56A 119.2
C62 C61 C66 117.9(3)
C62 C61 P1 122.9(3)
C66 C61 P1 118.8(3)
C61 C62 C63 120.9(4)
C61 C62 H62A 119.5
C63 C62 H62A 119.5
C64 C63 C62 120.8(4)
C64 C63 H63A 119.6
C62 C63 H63A 119.6
C63 C64 C65 118.9(4)
C63 C64 H64A 120.5
C65 C64 H64A 120.5
C64 C65 C66 120.4(4)
C64 C65 H65A 119.8
C66 C65 H65A 119.8
C61 C66 C65 121.0(4)
C61 C66 H66A 119.5
C65 C66 H66A 119.5

loop_
_geom_bond_atom_site_label_1
_geom_bond_atom_site_label_2
_geom_bond_distance
Sn1 O2 1.965(2)
Sn1 O3 1.969(2)
Sn1 O1 1.980(2)
Sn1 O4 1.989(2)
Sn1 N1 2.250(3)
O1 C11 1.440(3)
N1 C22 1.479(4)
N1 C12 1.488(4)
N1 C32 1.495(4)
P1 C51 1.825(3)
P1 C44 1.826(4)
P1 C61 1.832(4)
O2 C21 1.426(4)
O3 C31 1.438(4)
O4 C41 1.342(4)
C11 C13 1.519(4)
C11 C14 1.521(4)
C11 C12 1.540(4)
C12 H12A 0.9700
C12 H12B 0.9700
C13 H13A 0.9600
C13 H13B 0.9600
C13 H13C 0.9600
C14 H14A 0.9600
C14 H14B 0.9600
C14 H14C 0.9600
C21 C24 1.522(4)
C21 C23 1.522(4)
C21 C22 1.533(4)
C22 H22A 0.9700
C22 H22B 0.9700
C23 H23A 0.9600
C23 H23B 0.9600
C23 H23C 0.9600
C24 H24A 0.9600
C24 H24B 0.9600
C24 H24C 0.9600
C31 C34 1.518(5)
C31 C33 1.526(4)
C31 C32 1.535(5)
C32 H32A 0.9700
C32 H32B 0.9700
C33 H33A 0.9600
C33 H33B 0.9600
C33 H33C 0.9600
C34 H34A 0.9600
C34 H34B 0.9600
C34 H34C 0.9600
C41 C46 1.378(5)
C41 C42 1.389(4)
C42 C43 1.367(4)
C42 H42A 0.9300
C43 C44 1.386(4)
C43 H43A 0.9300
C44 C45 1.380(4)
C45 C46 1.379(4)
C45 H45A 0.9300
C46 H46A 0.9300
C51 C52 1.378(4)
C51 C56 1.382(4)
C52 C53 1.385(5)
C52 H52A 0.9300
C53 C54 1.367(5)
C53 H53A 0.9300
C54 C55 1.380(5)
C54 H54A 0.9300
C55 C56 1.382(4)
C55 H55A 0.9300
C56 H56A 0.9300
C61 C62 1.378(4)
C61 C66 1.383(5)
C62 C63 1.384(4)
C62 H62A 0.9300
C63 C64 1.371(5)
C63 H63A 0.9300
C64 C65 1.372(5)
C64 H64A 0.9300
C65 C66 1.389(5)
C65 H65A 0.9300
C66 H66A 0.9300

loop_
_geom_torsion_atom_site_label_1
_geom_torsion_atom_site_label_2
_geom_torsion_atom_site_label_3
_geom_torsion_atom_site_label_4
_geom_torsion
O2 Sn1 O1 C11 59.4(2)
O3 Sn1 O1 C11 -95.9(2)
O4 Sn1 O1 C11 157.4(2)
N1 Sn1 O1 C11 -18.3(2)
O2 Sn1 N1 C22 -0.91(19)
O3 Sn1 N1 C22 -124.1(2)
O1 Sn1 N1 C22 117.8(2)
O4 Sn1 N1 C22 -31.6(8)
O2 Sn1 N1 C12 -122.1(2)
O3 Sn1 N1 C12 114.7(2)
O1 Sn1 N1 C12 -3.4(2)
O4 Sn1 N1 C12 -152.8(6)
O2 Sn1 N1 C32 119.7(2)
O3 Sn1 N1 C32 -3.5(2)
O1 Sn1 N1 C32 -121.6(2)
O4 Sn1 N1 C32 89.0(7)
O3 Sn1 O2 C21 55.4(2)
O1 Sn1 O2 C21 -98.6(2)
O4 Sn1 O2 C21 155.0(2)
N1 Sn1 O2 C21 -20.8(2)
O2 Sn1 O3 C31 -97.7(2)
O1 Sn1 O3 C31 56.5(2)
O4 Sn1 O3 C31 166.9(2)
N1 Sn1 O3 C31 -21.3(2)
O2 Sn1 O4 C41 171.3(3)
O3 Sn1 O4 C41 -66.8(3)
O1 Sn1 O4 C41 53.2(3)
N1 Sn1 O4 C41 -158.3(6)
Sn1 O1 C11 C13 152.7(2)
Sn1 O1 C11 C14 -87.9(3)
Sn1 O1 C11 C12 36.2(3)
C22 N1 C12 C11 -92.1(3)
C32 N1 C12 C11 136.4(3)
Sn1 N1 C12 C11 23.0(3)
O1 C11 C12 N1 -39.3(4)
C13 C11 C12 N1 -155.9(3)
C14 C11 C12 N1 83.3(3)
Sn1 O2 C21 C24 -84.1(3)
Sn1 O2 C21 C23 156.64(19)
Sn1 O2 C21 C22 38.1(3)
C12 N1 C22 C21 136.2(3)
C32 N1 C22 C21 -93.5(3)
Sn1 N1 C22 C21 20.8(3)
O2 C21 C22 N1 -38.9(4)
C24 C21 C22 N1 82.0(4)
C23 C21 C22 N1 -156.9(3)
Sn1 O3 C31 C34 -83.7(3)
Sn1 O3 C31 C33 157.7(2)
Sn1 O3 C31 C32 41.6(3)
C22 N1 C32 C31 140.5(3)
C12 N1 C32 C31 -88.0(3)
Sn1 N1 C32 C31 26.0(3)
O3 C31 C32 N1 -44.7(4)
C34 C31 C32 N1 77.8(4)
C33 C31 C32 N1 -160.8(3)
Sn1 O4 C41 C46 -18.7(5)
Sn1 O4 C41 C42 165.5(2)
O4 C41 C42 C43 176.7(3)
C46 C41 C42 C43 0.6(5)
C41 C42 C43 C44 -1.3(5)
C42 C43 C44 C45 0.4(5)
C42 C43 C44 P1 179.3(3)
C51 P1 C44 C45 -41.6(3)
C61 P1 C44 C45 64.6(3)
C51 P1 C44 C43 139.5(3)
C61 P1 C44 C43 -114.3(3)
C43 C44 C45 C46 1.3(5)
P1 C44 C45 C46 -177.6(3)
O4 C41 C46 C45 -174.8(3)
C42 C41 C46 C45 1.0(5)
C44 C45 C46 C41 -2.0(5)
C44 P1 C51 C52 -105.9(3)
C61 P1 C51 C52 149.5(3)
C44 P1 C51 C56 74.4(3)
C61 P1 C51 C56 -30.2(4)
C56 C51 C52 C53 -1.6(6)
P1 C51 C52 C53 178.7(3)
C51 C52 C53 C54 1.5(6)
C52 C53 C54 C55 0.2(6)
C53 C54 C55 C56 -1.8(6)
C52 C51 C56 C55 0.0(6)
P1 C51 C56 C55 179.7(3)
C54 C55 C56 C51 1.6(6)
C51 P1 C61 C62 -38.0(3)
C44 P1 C61 C62 -143.9(3)
C51 P1 C61 C66 149.6(3)
C44 P1 C61 C66 43.7(3)
C66 C61 C62 C63 -2.8(5)
P1 C61 C62 C63 -175.3(2)
C61 C62 C63 C64 2.2(5)
C62 C63 C64 C65 0.1(5)
C63 C64 C65 C66 -1.6(6)
C62 C61 C66 C65 1.3(5)
P1 C61 C66 C65 174.1(3)
C64 C65 C66 C61 0.9(6)
